data_2019725
loop_
_publ_author_name
'Chernyshev, Alexander N.'
'Kukushkin, Vadim Yu.'
'Haukka, Matti'

_publ_section_title
;
 Two complexes of Pt^IV^ and Au^III^ with 2,2'-dipyridylamine and
 2,2'-dipyridylaminide ligands
;
_journal_coeditor_code DT3029
_journal_issue 12
_journal_name_full 'Acta Crystallographica Section C'
_journal_page_first
;
;
_journal_paper_doi 10.1107/S2053229614021548
_journal_volume 70
_journal_year 2014
_chemical_formula_iupac '[Au Cl2 (C10 H8 N3)]'
_chemical_formula_moiety 'C10 H8 Au Cl2 N3'
_chemical_formula_sum 'C10 H8 Au Cl2 N3'
_chemical_formula_weight 438.06
_chemical_name_systematic
;
[bis(pyridin-2-yl-\k<i>N</i>)aminido]dichloridogold(III)
;
_space_group_crystal_system triclinic
_space_group_IT_number 2
_space_group_name_Hall '-P 1'
_space_group_name_H-M_alt 'P -1'
_symmetry_space_group_name_Hall '-P 1'
_symmetry_space_group_name_H-M 'P -1'
_atom_sites_solution_hydrogens geom
_audit_creation_method SHELXL2014
_cell_angle_alpha 115.042(4)
_cell_angle_beta 98.263(5)
_cell_angle_gamma 105.452(6)
_cell_formula_units_Z 2
_cell_length_a 7.6126(13)
_cell_length_b 8.8933(7)
_cell_length_c 9.5996(8)
_cell_measurement_reflns_used 9134
_cell_measurement_temperature 100(2)
_cell_measurement_theta_max 36.07
_cell_measurement_theta_min 3.17
_cell_volume 542.50(12)
_computing_cell_refinement 'SAINT (Bruker, 2009)'
_computing_data_collection 'APEX2 (Bruker, 2010)'
_computing_data_reduction 'SAINT (Bruker, 2009)'
_computing_molecular_graphics 'OLEX2 (Dolomanov et al., 2009)'
_computing_publication_material 'SHELXL2014 (Sheldrick, 2008)'
_computing_structure_refinement 'SHELXL2014 (Sheldrick, 2008)'
_computing_structure_solution 'SUPERFLIP (Palatinus & Chapuis, 2007)'
_diffrn_ambient_temperature 100(2)
_diffrn_detector_area_resol_mean 16
_diffrn_measured_fraction_theta_full 0.997
_diffrn_measured_fraction_theta_max 0.993
_diffrn_measurement_device '62mm x 62mm CCD camera on three-circle goniostat'
_diffrn_measurement_device_type 'Bruker SMART APEXII CCD area-detector'
_diffrn_measurement_method '\f and \w scans'
_diffrn_radiation_monochromator 'flat graphite crystal'
_diffrn_radiation_type MoK\a
_diffrn_radiation_wavelength 0.71073
_diffrn_reflns_av_R_equivalents 0.0377
_diffrn_reflns_limit_h_max 10
_diffrn_reflns_limit_h_min -10
_diffrn_reflns_limit_k_max 11
_diffrn_reflns_limit_k_min -11
_diffrn_reflns_limit_l_max 12
_diffrn_reflns_limit_l_min -12
_diffrn_reflns_number 9771
_diffrn_reflns_theta_full 26.000
_diffrn_reflns_theta_max 28.280
_diffrn_reflns_theta_min 2.450
_exptl_absorpt_coefficient_mu 14.022
_exptl_absorpt_correction_T_max 0.4774
_exptl_absorpt_correction_T_min 0.1713
_exptl_absorpt_correction_type numerical
_exptl_absorpt_process_details '(SADABS; Sheldrick, 2008)'
_exptl_crystal_colour violet
_exptl_crystal_density_diffrn 2.682
_exptl_crystal_description block
_exptl_crystal_F_000 404
_exptl_crystal_size_max 0.225
_exptl_crystal_size_mid 0.117
_exptl_crystal_size_min 0.115
_refine_diff_density_max 1.951
_refine_diff_density_min -2.717
_refine_ls_extinction_method none
_refine_ls_goodness_of_fit_ref 1.038
_refine_ls_hydrogen_treatment constr
_refine_ls_matrix_type full
_refine_ls_number_parameters 145
_refine_ls_number_reflns 2678
_refine_ls_number_restraints 0
_refine_ls_restrained_S_all 1.038
_refine_ls_R_factor_all 0.0253
_refine_ls_R_factor_gt 0.0235
_refine_ls_shift/su_max 0.001
_refine_ls_shift/su_mean 0.000
_refine_ls_structure_factor_coef Fsqd
_refine_ls_weighting_details 'w = 1/[\s^2^(Fo^2^)+(0.0396P)^2^] where P=(Fo^2^+2Fc^2^)/3'
_refine_ls_weighting_scheme calc
_refine_ls_wR_factor_gt 0.0593
_refine_ls_wR_factor_ref 0.0601
_reflns_number_gt 2525
_reflns_number_total 2678
_reflns_threshold_expression I>2\s(I)
_cod_data_source_file dt3029sup1.cif
_cod_data_source_block II
_cod_original_cell_volume 542.49(11)
_cod_database_code 2019725
_shelx_space_group_comment
;
The symmetry employed for this shelxl refinement is uniquely defined
by the following loop, which should always be used as a source of
symmetry information in preference to the above space-group names.
They are only intended as comments.
;
_shelx_estimated_absorpt_t_min 0.145
_shelx_estimated_absorpt_t_max 0.295
_shelxl_version_number 2.014

loop_
_space_group_symop_operation_xyz
'x, y, z'
'-x, -y, -z'

loop_
_atom_site_type_symbol
_atom_site_label
_atom_site_fract_x
_atom_site_fract_y
_atom_site_fract_z
_atom_site_U_iso_or_equiv
_atom_site_adp_type
_atom_site_calc_flag
_atom_site_occupancy
Au Au1 -0.02407(2) 0.51542(2) 0.29235(2) 0.01206(7) Uani d 1
Cl Cl1 -0.32067(14) 0.43165(13) 0.32316(13) 0.0174(2) Uani d 1
Cl Cl2 0.03352(14) 0.78881(13) 0.50429(13) 0.0178(2) Uani d 1
N N1 0.2383(5) 0.5960(4) 0.2664(4) 0.0133(7) Uani d 1
N N2 0.1315(5) 0.3975(4) -0.0204(4) 0.0146(7) Uani d 1
N N3 -0.0789(5) 0.2751(4) 0.1009(4) 0.0125(6) Uani d 1
C C1 0.3868(6) 0.7263(5) 0.3972(5) 0.0168(8) Uani d 1
H H1 0.3744 0.7544 0.5015 0.020 Uiso calc 1
C C2 0.5517(6) 0.8174(5) 0.3838(5) 0.0162(8) Uani d 1
H H2 0.6550 0.9043 0.4767 0.019 Uiso calc 1
C C3 0.5656(5) 0.7802(5) 0.2300(5) 0.0167(8) Uani d 1
H H3 0.6761 0.8475 0.2175 0.020 Uiso calc 1
C C4 0.4201(6) 0.6467(5) 0.0976(5) 0.0158(8) Uani d 1
H H4 0.4293 0.6234 -0.0067 0.019 Uiso calc 1
C C5 0.2548(5) 0.5419(5) 0.1139(5) 0.0140(8) Uani d 1
C C6 -0.0078(5) 0.2663(5) -0.0238(5) 0.0134(7) Uani d 1
C C7 -0.0855(5) 0.1016(5) -0.1711(5) 0.0158(8) Uani d 1
H H7 -0.0463 0.0947 -0.2625 0.019 Uiso calc 1
C C8 -0.2155(6) -0.0463(5) -0.1827(5) 0.0178(8) Uani d 1
H H8 -0.2648 -0.1555 -0.2810 0.021 Uiso calc 1
C C9 -0.2752(6) -0.0354(5) -0.0487(5) 0.0174(8) Uani d 1
H H9 -0.3618 -0.1377 -0.0533 0.021 Uiso calc 1
C C10 -0.2067(5) 0.1251(5) 0.0888(5) 0.0160(8) Uani d 1
H H10 -0.2489 0.1332 0.1793 0.019 Uiso calc 1

loop_
_atom_site_aniso_label
_atom_site_aniso_U_11
_atom_site_aniso_U_22
_atom_site_aniso_U_33
_atom_site_aniso_U_12
_atom_site_aniso_U_13
_atom_site_aniso_U_23
Au1 0.00992(9) 0.00941(9) 0.01223(9) -0.00101(6) 0.00210(6) 0.00430(6)
Cl1 0.0127(4) 0.0158(4) 0.0205(5) 0.0006(3) 0.0060(4) 0.0084(4)
Cl2 0.0154(4) 0.0134(4) 0.0160(5) 0.0007(4) 0.0034(3) 0.0029(4)
N1 0.0082(14) 0.0122(15) 0.0175(17) 0.0009(12) 0.0020(12) 0.0077(13)
N2 0.0125(15) 0.0142(15) 0.0142(17) 0.0033(12) 0.0005(12) 0.0062(13)
N3 0.0114(14) 0.0116(15) 0.0120(16) 0.0006(12) 0.0008(12) 0.0064(13)
C1 0.0149(18) 0.0119(17) 0.016(2) -0.0010(14) 0.0023(15) 0.0045(15)
C2 0.0133(17) 0.0138(17) 0.0147(19) 0.0003(14) -0.0001(14) 0.0052(15)
C3 0.0101(17) 0.0160(18) 0.022(2) 0.0015(14) 0.0042(15) 0.0097(16)
C4 0.0136(17) 0.0139(17) 0.019(2) 0.0028(14) 0.0067(15) 0.0072(15)
C5 0.0121(17) 0.0109(16) 0.017(2) 0.0019(14) 0.0035(14) 0.0063(15)
C6 0.0096(16) 0.0128(17) 0.0138(19) 0.0033(14) 0.0005(13) 0.0044(15)
C7 0.0128(17) 0.0144(18) 0.015(2) 0.0016(14) 0.0025(14) 0.0046(15)
C8 0.0141(18) 0.0116(17) 0.017(2) -0.0011(14) -0.0007(14) 0.0029(15)
C9 0.0151(18) 0.0092(17) 0.021(2) -0.0020(14) 0.0008(15) 0.0065(15)
C10 0.0141(17) 0.0109(17) 0.018(2) -0.0011(14) 0.0024(14) 0.0070(15)

loop_
_atom_type_symbol
_atom_type_description
_atom_type_scat_dispersion_real
_atom_type_scat_dispersion_imag
_atom_type_scat_source
C C 0.0033 0.0016 'International Tables Vol C Tables 4.2.6.8 and 6.1.1.4'
H H 0.0000 0.0000 'International Tables Vol C Tables 4.2.6.8 and 6.1.1.4'
Au Au -2.0133 8.8022 'International Tables Vol C Tables 4.2.6.8 and 6.1.1.4'
Cl Cl 0.1484 0.1585 'International Tables Vol C Tables 4.2.6.8 and 6.1.1.4'
N N 0.0061 0.0033 'International Tables Vol C Tables 4.2.6.8 and 6.1.1.4'

loop_
_geom_angle_atom_site_label_1
_geom_angle_atom_site_label_2
_geom_angle_atom_site_label_3
_geom_angle
_geom_angle_publ_flag
N1 Au1 N3 87.86(14) yes
N1 Au1 Cl1 178.48(9) ?
N3 Au1 Cl1 93.32(10) ?
N1 Au1 Cl2 92.41(10) ?
N3 Au1 Cl2 178.50(10) ?
Cl1 Au1 Cl2 86.39(4) yes
C1 N1 C5 120.8(3) ?
C1 N1 Au1 119.7(3) ?
C5 N1 Au1 118.4(3) ?
C6 N2 C5 124.9(4) yes
C6 N3 C10 120.4(3) ?
C6 N3 Au1 119.7(3) ?
C10 N3 Au1 119.4(3) ?
C2 C1 N1 122.4(4) ?
C2 C1 H1 118.8 ?
N1 C1 H1 118.8 ?
C1 C2 C3 118.3(4) ?
C1 C2 H2 120.8 ?
C3 C2 H2 120.8 ?
C4 C3 C2 119.9(4) ?
C4 C3 H3 120.0 ?
C2 C3 H3 120.0 ?
C3 C4 C5 120.9(4) ?
C3 C4 H4 119.6 ?
C5 C4 H4 119.6 ?
N2 C5 N1 125.9(4) ?
N2 C5 C4 117.3(4) ?
N1 C5 C4 116.9(4) ?
N2 C6 N3 125.9(4) ?
N2 C6 C7 116.3(4) ?
N3 C6 C7 117.7(3) ?
C8 C7 C6 121.1(4) ?
C8 C7 H7 119.5 ?
C6 C7 H7 119.5 ?
C7 C8 C9 119.5(4) ?
C7 C8 H8 120.3 ?
C9 C8 H8 120.3 ?
C10 C9 C8 118.7(4) ?
C10 C9 H9 120.6 ?
C8 C9 H9 120.6 ?
C9 C10 N3 122.3(4) ?
C9 C10 H10 118.8 ?
N3 C10 H10 118.8 ?

loop_
_geom_bond_atom_site_label_1
_geom_bond_atom_site_label_2
_geom_bond_distance
_geom_bond_publ_flag
Au1 N1 2.024(3) yes
Au1 N3 2.024(3) yes
Au1 Cl1 2.2853(10) yes
Au1 Cl2 2.2872(10) yes
N1 C1 1.364(5) ?
N1 C5 1.371(5) ?
N2 C6 1.337(5) yes
N2 C5 1.342(5) yes
N3 C6 1.364(5) ?
N3 C10 1.373(5) ?
C1 C2 1.357(5) ?
C1 H1 0.9500 ?
C2 C3 1.396(6) ?
C2 H2 0.9500 ?
C3 C4 1.367(5) ?
C3 H3 0.9500 ?
C4 C5 1.425(5) ?
C4 H4 0.9500 ?
C6 C7 1.428(5) ?
C7 C8 1.369(5) ?
C7 H7 0.9500 ?
C8 C9 1.398(6) ?
C8 H8 0.9500 ?
C9 C10 1.364(5) ?
C9 H9 0.9500 ?
C10 H10 0.9500 ?

loop_
_geom_torsion_atom_site_label_1
_geom_torsion_atom_site_label_2
_geom_torsion_atom_site_label_3
_geom_torsion_atom_site_label_4
_geom_torsion
C5 N1 C1 C2 4.8(7)
Au1 N1 C1 C2 -163.0(3)
N1 C1 C2 C3 2.5(7)
C1 C2 C3 C4 -4.2(6)
C2 C3 C4 C5 -1.2(6)
C6 N2 C5 N1 -12.9(7)
C6 N2 C5 C4 165.6(4)
C1 N1 C5 N2 168.6(4)
Au1 N1 C5 N2 -23.4(6)
C1 N1 C5 C4 -9.9(6)
Au1 N1 C5 C4 158.1(3)
C3 C4 C5 N2 -170.5(4)
C3 C4 C5 N1 8.2(6)
C5 N2 C6 N3 17.3(7)
C5 N2 C6 C7 -161.5(4)
C10 N3 C6 N2 -172.4(4)
Au1 N3 C6 N2 15.9(6)
C10 N3 C6 C7 6.4(6)
Au1 N3 C6 C7 -165.3(3)
N2 C6 C7 C8 173.7(4)
N3 C6 C7 C8 -5.2(6)
C6 C7 C8 C9 0.9(6)
C7 C8 C9 C10 2.3(7)
C8 C9 C10 N3 -1.2(7)
C6 N3 C10 C9 -3.4(6)
Au1 N3 C10 C9 168.3(3)
